data_4506368
loop_
_publ_author_name
'Deng, Zhao-Peng'
'Huo, Li-Hua'
'Zhao, Hui'
'Gao, Shan'

_publ_section_title
;
 A Co-Crystal Strategy to Tune the Supramolecular Patterns and Luminescent
 Properties: Ten Well-Designed Salts Assembled by Arenedisulfonic Acid
 with Diverse Diamines
;
_journal_issue 6
_journal_name_full 'Crystal Growth &amp; Design'
_journal_page_first 3342
_journal_paper_doi 10.1021/cg3004855
_journal_volume 12
_journal_year 2012
_chemical_formula_moiety 'C10 H6 O6 S2, C6 H10 N2'
_chemical_formula_sum 'C16 H16 N2 O6 S2'
_chemical_formula_weight 396.43
_chemical_name_systematic
; 
 ? 
;
_space_group_IT_number 13
_symmetry_cell_setting monoclinic
_symmetry_space_group_name_Hall '-P 2yac'
_symmetry_space_group_name_H-M 'P 1 2/n 1'
_atom_sites_solution_hydrogens geom
_atom_sites_solution_primary direct
_atom_sites_solution_secondary difmap
_audit_creation_method SHELXL-97
_cell_angle_alpha 90.00
_cell_angle_beta 109.40(3)
_cell_angle_gamma 90.00
_cell_formula_units_Z 2
_cell_length_a 9.1443(18)
_cell_length_b 8.0163(16)
_cell_length_c 12.632(3)
_cell_measurement_reflns_used 5505
_cell_measurement_temperature 295(2)
_cell_measurement_theta_max 27.47
_cell_measurement_theta_min 3.07
_cell_volume 873.4(4)
_computing_cell_refinement RAPID-AUTO
_computing_data_collection 'RAPID-AUTO (Rigaku Corporation, 1998)'
_computing_data_reduction 'CrystalStructure (Rigaku/MSC and Rigaku Corporation, 2002)'
_computing_molecular_graphics SHELXL-97
_computing_publication_material SHELXL-97
_computing_structure_refinement 'SHELXL-97 (Sheldrick, 1997)'
_computing_structure_solution 'SHELXS-97 (Sheldrick, 1990)'
_diffrn_ambient_temperature 295(2)
_diffrn_detector_area_resol_mean 10.000
_diffrn_measured_fraction_theta_full 0.997
_diffrn_measured_fraction_theta_max 0.997
_diffrn_measurement_device_type 'Rigaku RAXIS-RAPID'
_diffrn_measurement_method \w
_diffrn_radiation_monochromator graphite
_diffrn_radiation_source 'fine-focus sealed tube'
_diffrn_radiation_type MoK\a
_diffrn_radiation_wavelength 0.71073
_diffrn_reflns_av_R_equivalents 0.0412
_diffrn_reflns_av_sigmaI/netI 0.0414
_diffrn_reflns_limit_h_max 11
_diffrn_reflns_limit_h_min -11
_diffrn_reflns_limit_k_max 10
_diffrn_reflns_limit_k_min -10
_diffrn_reflns_limit_l_max 14
_diffrn_reflns_limit_l_min -16
_diffrn_reflns_number 8398
_diffrn_reflns_theta_full 27.47
_diffrn_reflns_theta_max 27.47
_diffrn_reflns_theta_min 3.06
_diffrn_standards_decay_% 0
_diffrn_standards_interval_count 0
_diffrn_standards_interval_time 0
_diffrn_standards_number 0
_exptl_absorpt_coefficient_mu 0.342
_exptl_absorpt_correction_T_max 0.9505
_exptl_absorpt_correction_T_min 0.9317
_exptl_absorpt_correction_type multi-scan
_exptl_absorpt_process_details 'ABSCOR (Higashi, 1995)'
_exptl_crystal_colour colorless
_exptl_crystal_density_diffrn 1.507
_exptl_crystal_density_method 'not measured'
_exptl_crystal_description prism
_exptl_crystal_F_000 412
_exptl_crystal_size_max 0.21
_exptl_crystal_size_mid 0.15
_exptl_crystal_size_min 0.15
_refine_diff_density_max 0.566
_refine_diff_density_min -0.297
_refine_diff_density_rms 0.087
_refine_ls_extinction_method none
_refine_ls_goodness_of_fit_ref 1.093
_refine_ls_hydrogen_treatment mixed
_refine_ls_matrix_type full
_refine_ls_number_parameters 128
_refine_ls_number_reflns 2007
_refine_ls_number_restraints 6
_refine_ls_restrained_S_all 1.092
_refine_ls_R_factor_all 0.0535
_refine_ls_R_factor_gt 0.0430
_refine_ls_shift/su_max 0.000
_refine_ls_shift/su_mean 0.000
_refine_ls_structure_factor_coef Fsqd
_refine_ls_weighting_details 'calc w=1/[\s^2^(Fo^2^)+(0.0670P)^2^+0.3066P] where P=(Fo^2^+2Fc^2^)/3'
_refine_ls_weighting_scheme calc
_refine_ls_wR_factor_gt 0.1083
_refine_ls_wR_factor_ref 0.1251
_reflns_number_gt 1618
_reflns_number_total 2007
_reflns_threshold_expression >2sigma(I)
_cod_data_source_file cg3004855_si_002.cif
_cod_data_source_block crystal7
_cod_original_sg_symbol_H-M 'P 2/n'
_cod_database_code 4506368

loop_
_symmetry_equiv_pos_as_xyz
'x, y, z'
'-x+1/2, y, -z+1/2'
'-x, -y, -z'
'x-1/2, -y, z-1/2'

loop_
_atom_site_label
_atom_site_type_symbol
_atom_site_fract_x
_atom_site_fract_y
_atom_site_fract_z
_atom_site_U_iso_or_equiv
_atom_site_adp_type
_atom_site_occupancy
_atom_site_symmetry_multiplicity
_atom_site_calc_flag
_atom_site_refinement_flags
S1 S 0.71011(5) 0.23657(6) 0.51490(4) 0.03141(19) Uani 1 1 d .
O1 O 0.66684(19) 0.1858(2) 0.39863(13) 0.0496(5) Uani 1 1 d .
O2 O 0.80433(19) 0.11301(19) 0.59025(14) 0.0506(5) Uani 1 1 d .
O3 O 0.57700(19) 0.2837(2) 0.54537(16) 0.0504(5) Uani 1 1 d .
N1 N 0.4817(2) 0.1082(2) 0.69629(16) 0.0392(4) Uani 1 1 d D
H1N1 H 0.507(3) 0.164(3) 0.6474(14) 0.059 Uiso 1 1 d D
H1N2 H 0.453(3) 0.0096(15) 0.6700(17) 0.059 Uiso 1 1 d D
H1N3 H 0.561(2) 0.099(3) 0.7564(11) 0.059 Uiso 1 1 d D
C1 C 0.8526(3) 0.7117(3) 0.5727(2) 0.0393(5) Uani 1 1 d .
H1 H 0.8165 0.8069 0.5982 0.047 Uiso 1 1 calc R
C2 C 0.7735(2) 0.5602(3) 0.56623(18) 0.0358(5) Uani 1 1 d .
H2 H 0.6859 0.5554 0.5880 0.043 Uiso 1 1 calc R
C3 C 0.8242(2) 0.4202(2) 0.52822(16) 0.0282(4) Uani 1 1 d .
C4 C 0.9602(2) 0.4223(2) 0.49636(15) 0.0268(4) Uani 1 1 d .
C5 C 1.0183(2) 0.2792(2) 0.45793(19) 0.0342(5) Uani 1 1 d .
H5 H 0.9676 0.1776 0.4536 0.041 Uiso 1 1 calc R
C6 C 0.2500 0.1113(4) 0.7500 0.0329(6) Uani 1 2 d S
H6 H 0.2500 -0.0048 0.7500 0.040 Uiso 1 2 calc SR
C7 C 0.3613(2) 0.2009(3) 0.72213(16) 0.0332(4) Uani 1 1 d .
C8 C 0.3623(3) 0.3729(3) 0.72091(17) 0.0398(5) Uani 1 1 d .
H8 H 0.4373 0.4306 0.7008 0.048 Uiso 1 1 calc R
C9 C 0.2500 0.4580(4) 0.7500 0.0414(7) Uani 1 2 d S
H9 H 0.2500 0.5740 0.7500 0.050 Uiso 1 2 calc SR

loop_
_atom_site_aniso_label
_atom_site_aniso_U_11
_atom_site_aniso_U_22
_atom_site_aniso_U_33
_atom_site_aniso_U_23
_atom_site_aniso_U_13
_atom_site_aniso_U_12
S1 0.0330(3) 0.0285(3) 0.0340(3) 0.00109(19) 0.0127(2) -0.00644(17)
O1 0.0553(10) 0.0550(11) 0.0382(9) -0.0116(8) 0.0150(7) -0.0272(8)
O2 0.0549(10) 0.0294(8) 0.0579(11) 0.0117(7) 0.0059(8) -0.0043(7)
O3 0.0462(10) 0.0427(10) 0.0751(13) 0.0026(8) 0.0373(9) -0.0071(7)
N1 0.0375(10) 0.0432(11) 0.0411(10) -0.0056(8) 0.0186(8) -0.0098(8)
C1 0.0430(12) 0.0270(10) 0.0527(14) -0.0071(9) 0.0221(10) 0.0016(8)
C2 0.0332(10) 0.0338(11) 0.0436(12) -0.0002(9) 0.0172(9) -0.0005(8)
C3 0.0310(9) 0.0242(9) 0.0289(9) 0.0012(7) 0.0094(7) -0.0041(7)
C4 0.0276(9) 0.0244(9) 0.0264(9) 0.0010(7) 0.0064(7) -0.0009(7)
C5 0.0363(11) 0.0243(10) 0.0416(12) -0.0035(8) 0.0123(9) -0.0044(7)
C6 0.0372(15) 0.0303(14) 0.0330(14) 0.000 0.0139(11) 0.000
C7 0.0344(10) 0.0389(11) 0.0269(10) -0.0036(8) 0.0112(8) -0.0037(8)
C8 0.0457(12) 0.0385(12) 0.0318(11) 0.0006(9) 0.0082(9) -0.0094(9)
C9 0.0527(18) 0.0314(15) 0.0304(15) 0.000 0.0009(13) 0.000

loop_
_atom_type_symbol
_atom_type_description
_atom_type_scat_dispersion_real
_atom_type_scat_dispersion_imag
_atom_type_scat_source
C C 0.0033 0.0016 'International Tables Vol C Tables 4.2.6.8 and 6.1.1.4'
H H 0.0000 0.0000 'International Tables Vol C Tables 4.2.6.8 and 6.1.1.4'
N N 0.0061 0.0033 'International Tables Vol C Tables 4.2.6.8 and 6.1.1.4'
O O 0.0106 0.0060 'International Tables Vol C Tables 4.2.6.8 and 6.1.1.4'
S S 0.1246 0.1234 'International Tables Vol C Tables 4.2.6.8 and 6.1.1.4'

loop_
_geom_angle_atom_site_label_1
_geom_angle_atom_site_label_2
_geom_angle_atom_site_label_3
_geom_angle
_geom_angle_site_symmetry_1
_geom_angle_site_symmetry_3
O3 S1 O2 112.04(11) . .
O3 S1 O1 111.96(11) . .
O2 S1 O1 112.22(11) . .
O3 S1 C3 106.14(10) . .
O2 S1 C3 107.59(9) . .
O1 S1 C3 106.43(9) . .
C7 N1 H1N1 107.6(17) . .
C7 N1 H1N2 113.7(17) . .
H1N1 N1 H1N2 108.7(14) . .
C7 N1 H1N3 109.1(17) . .
H1N1 N1 H1N3 109.3(14) . .
H1N2 N1 H1N3 108.4(14) . .
C5 C1 C2 120.61(19) 3_766 .
C5 C1 H1 119.7 3_766 .
C2 C1 H1 119.7 . .
C3 C2 C1 120.37(18) . .
C3 C2 H2 119.8 . .
C1 C2 H2 119.8 . .
C2 C3 C4 121.32(17) . .
C2 C3 S1 117.23(14) . .
C4 C3 S1 121.41(14) . .
C5 C4 C3 123.23(17) . .
C5 C4 C4 119.1(2) . 3_766
C3 C4 C4 117.7(2) . 3_766
C1 C5 C4 120.92(18) 3_766 .
C1 C5 H5 119.5 3_766 .
C4 C5 H5 119.5 . .
C7 C6 C7 117.4(3) . 2_556
C7 C6 H6 121.3 . .
C7 C6 H6 121.3 2_556 .
C8 C7 C6 122.0(2) . .
C8 C7 N1 120.07(18) . .
C6 C7 N1 117.9(2) . .
C7 C8 C9 118.9(2) . .
C7 C8 H8 120.6 . .
C9 C8 H8 120.6 . .
C8 C9 C8 120.8(3) 2_556 .
C8 C9 H9 119.6 2_556 .
C8 C9 H9 119.6 . .

loop_
_geom_bond_atom_site_label_1
_geom_bond_atom_site_label_2
_geom_bond_distance
_geom_bond_site_symmetry_2
S1 O3 1.4436(17) .
S1 O2 1.4438(16) .
S1 O1 1.4468(16) .
S1 C3 1.7795(19) .
N1 C7 1.453(3) .
N1 H1N1 0.86(2) .
N1 H1N2 0.86(2) .
N1 H1N3 0.86(2) .
C1 C5 1.361(3) 3_766
C1 C2 1.401(3) .
C1 H1 0.9300 .
C2 C3 1.362(3) .
C2 H2 0.9300 .
C3 C4 1.428(3) .
C4 C5 1.416(3) .
C4 C4 1.431(3) 3_766
C5 C1 1.361(3) 3_766
C5 H5 0.9300 .
C6 C7 1.384(2) .
C6 C7 1.384(2) 2_556
C6 H6 0.9300 .
C7 C8 1.379(3) .
C8 C9 1.380(3) .
C8 H8 0.9300 .
C9 C8 1.380(3) 2_556
C9 H9 0.9300 .

loop_
_geom_hbond_atom_site_label_D
_geom_hbond_atom_site_label_H
_geom_hbond_atom_site_label_A
_geom_hbond_distance_DH
_geom_hbond_distance_HA
_geom_hbond_distance_DA
_geom_hbond_angle_DHA
_geom_hbond_site_symmetry_A
N1 H1N1 O3 0.86(2) 1.88(3) 2.734(3) 176(2) .
N1 H1N2 O1 0.86(2) 1.94(3) 2.785(2) 164(2) 3_656
N1 H1N3 O2 0.86(2) 1.92(2) 2.756(3) 162(2) 2_656

loop_
_geom_torsion_atom_site_label_1
_geom_torsion_atom_site_label_2
_geom_torsion_atom_site_label_3
_geom_torsion_atom_site_label_4
_geom_torsion
_geom_torsion_site_symmetry_1
_geom_torsion_site_symmetry_4
C5 C1 C2 C3 -0.5(3) 3_766 .
C1 C2 C3 C4 1.4(3) . .
C1 C2 C3 S1 -176.33(16) . .
O3 S1 C3 C2 2.45(19) . .
O2 S1 C3 C2 -117.66(17) . .
O1 S1 C3 C2 121.87(17) . .
O3 S1 C3 C4 -175.24(15) . .
O2 S1 C3 C4 64.65(17) . .
O1 S1 C3 C4 -55.82(18) . .
C2 C3 C4 C5 179.08(19) . .
S1 C3 C4 C5 -3.3(3) . .
C2 C3 C4 C4 -1.2(3) . 3_766
S1 C3 C4 C4 176.37(17) . 3_766
C3 C4 C5 C1 179.20(19) . 3_766
C4 C4 C5 C1 -0.5(3) 3_766 3_766
C7 C6 C7 C8 -0.49(14) 2_556 .
C7 C6 C7 N1 178.02(19) 2_556 .
C6 C7 C8 C9 1.0(3) . .
N1 C7 C8 C9 -177.52(15) . .
C7 C8 C9 C8 -0.47(13) . 2_556
